data_2101217
loop_
_publ_author_name
'Chertanova, L.'
'Pascard, C.'
'Sheremetev, A.'

_publ_section_title
;
 X-ray investigation of glyoxime derivatives. V. Two isomers of
 2-(thienyl)glyoxime. A database study of the geometry and hydrogen
 bonding of the oxime group
;
_journal_issue 6
_journal_name_full 'Acta Crystallographica Section B'
_journal_page_first 708
_journal_page_last 716
_journal_paper_doi 10.1107/S0108768194004179
_journal_volume 50
_journal_year 1994
_chemical_formula_moiety 'C6 H6 N2 O2 S1'
_chemical_formula_sum 'C6 H6 N2 O2 S'
_chemical_formula_weight 170.19
_symmetry_cell_setting orthorhombic
_symmetry_space_group_name_Hall '-P 2ac 2ab'
_symmetry_space_group_name_H-M 'P b c a'
_cell_angle_alpha 90.
_cell_angle_beta 90.
_cell_angle_gamma 90.
_cell_formula_units_Z 8
_cell_length_a 11.074(5)
_cell_length_b 9.152(3)
_cell_length_c 14.660(4)
_cell_volume 1485.8(9)
_diffrn_radiation_type MoK\a
_diffrn_radiation_wavelength 0.71073
_exptl_absorpt_coefficient_mu 3.650
_exptl_crystal_density_diffrn 1.522
_cod_data_source_file an0501.cif
_cod_data_source_block an0501a
_cod_original_cell_volume 1485.84
_cod_original_formula_sum 'C6 H6 N2 O2 S1'
_cod_database_code 2101217

loop_
_atom_site_label
_atom_site_fract_x
_atom_site_fract_y
_atom_site_fract_z
_atom_site_U_iso_or_equiv
S .64460(10) .47180(10) .68689(9) 4.75(2)
O1 .5908(2) .2173(3) .6078(2) 4.15(6)
O2 .1430(2) .4987(3) .5194(2) 4.44(6)
N1 .4759(2) .2456(4) .5746(2) 3.02(6)
N2 .2537(3) .5095(2) .5646(2) 3.31(6)
C1 .4394(3) .3780(4) .5905(2) 2.68(6)
C2 .3165(3) .3971(4) .5530(3) 3.21(7)
C3 .5059(3) .4962(4) .6339(2) 2.80(6)
C4 .4677(3) .6483(4) .6378(3) 3.00(7)
C5 .5629(4) .7284(5) .6814(3) 4.21(9)
C6 .6553(4) .6507(5) .7111(3) 4.60(9)
H1 .599(3) .162(4) .589(2) 2.6(8)
H2 .113(4) .560(5) .532(3) 5.0(10)
H3 .289(3) .323(4) .520(3) 3.8(9)
H4 .416(4) .693(3) .625(3) 4.0(10)
H5 .550(4) .809(5) .686(3) 5.0(10)
H6 .717(4) .677(4) .745(3) 5.0(10)

loop_
_geom_angle_atom_site_label_1
_geom_angle_atom_site_label_2
_geom_angle_atom_site_label_3
_geom_angle
C3 S C6 91.8(2)
O1 N1 C1 113.4(3)
O2 N2 C2 111.4(3)
N1 C1 C2 109.3(3)
N1 C1 C3 127.9(3)
C2 C1 C3 122.8(3)
N2 C2 C1 123.9(3)
S C3 C1 123.3(3)
S C3 C4 111.3(2)
C1 C3 C4 125.5(3)
C3 C4 C5 107.0(3)
C4 C5 C6 116.2(4)
S C6 C6 113.7(3)
N1 O1 H1 98.(4)
N2 O2 H2 104.(4)
N2 C2 H3 121.(2)
C1 C2 H1 115.(2)
C3 C4 H4 139.3(4)
C5 C4 H4 113.7(4)
C4 C5 H5 114.(4)
C6 C5 H5 130.(4)
S C6 H6 116.(3)
C5 C6 H6 130.(3)

loop_
_geom_bond_atom_site_label_1
_geom_bond_atom_site_label_2
_geom_bond_distance
S C3 1.736(3)
S C6 1.680(5)
O1 N1 1.387(4)
O2 N2 1.397(4)
N1 C1 1.298(4)
N2 C2 1.253(4)
C1 C2 1.477(4)
C1 C3 1.456(4)
C3 C4 1.456(5)
C4 C5 1.434(5)
C5 C6 1.320(6)
O1 H1 0.58(4)
O2 H2 0.68(4)
C2 H3 0.89(4)
C4 H4 0.73(4)
C5 H5 0.76(4)
C6 H6 0.88(4)
